data_4323615
loop_
_publ_author_name
'Katrina M. Miranda'
'Xianhui Bu'
'Ivan Lorkovi\'c'
'Peter C. Ford'

_publ_section_title
;
 Synthesis and Structural Characterization of Several Ruthenium Porphyrin
 Nitrosyl Complexes
;
_journal_name_full 'Inorganic Chemistry'
_journal_page_first 4838
_journal_page_last 4848
_journal_paper_doi 10.1021/ic970065b
_journal_volume 36
_journal_year 1997
_chemical_formula_sum 'C44 H28 N6 O3 Ru'
_chemical_formula_weight 789.79
_chemical_name_systematic
; 
 ? 
;
_space_group_IT_number 87
_symmetry_cell_setting tetragonal
_symmetry_space_group_name_Hall '-I 4'
_symmetry_space_group_name_H-M 'I 4/m'
_atom_sites_solution_hydrogens geom
_atom_sites_solution_primary direct
_atom_sites_solution_secondary difmap
_audit_creation_method SHELXL
_cell_angle_alpha 90.00
_cell_angle_beta 90.00
_cell_angle_gamma 90.00
_cell_formula_units_Z 2
_cell_length_a 13.6529(6)
_cell_length_b 13.6529(6)
_cell_length_c 9.7904(5)
_cell_measurement_temperature 293(2)
_cell_volume 1824.95(15)
_computing_structure_refinement 'SHELXL-93 (Sheldrick, 1993)'
_computing_structure_solution 'SHELXS-86 (Sheldrick, 1990)'
_diffrn_ambient_temperature 293(2)
_diffrn_radiation_monochromator graphite
_diffrn_radiation_source 'fine-focus sealed tube'
_diffrn_radiation_type MoK\a
_diffrn_radiation_wavelength 0.71073
_diffrn_reflns_av_R_equivalents 0.0435
_diffrn_reflns_av_sigmaI/netI 0.0278
_diffrn_reflns_limit_h_max 17
_diffrn_reflns_limit_h_min -18
_diffrn_reflns_limit_k_max 17
_diffrn_reflns_limit_k_min -18
_diffrn_reflns_limit_l_max 12
_diffrn_reflns_limit_l_min -11
_diffrn_reflns_number 4845
_diffrn_reflns_theta_max 24.97
_diffrn_reflns_theta_min 2.11
_exptl_absorpt_coefficient_mu 0.480
_exptl_crystal_density_diffrn 1.437
_exptl_crystal_F_000 804
_refine_diff_density_max 0.458
_refine_diff_density_min -0.377
_refine_diff_density_rms 0.072
_refine_ls_extinction_method none
_refine_ls_goodness_of_fit_all 1.304
_refine_ls_goodness_of_fit_obs 1.306
_refine_ls_matrix_type full
_refine_ls_number_parameters 86
_refine_ls_number_reflns 854
_refine_ls_number_restraints 5
_refine_ls_restrained_S_all 1.441
_refine_ls_restrained_S_obs 1.314
_refine_ls_R_factor_all 0.0515
_refine_ls_R_factor_obs 0.0487
_refine_ls_shift/esd_max 0.001
_refine_ls_shift/esd_mean 0.000
_refine_ls_structure_factor_coef Fsqd
_refine_ls_weighting_details 'w=1/[\s^2^(Fo^2^)+(0.0460P)^2^+6.2657P] where P=(Fo^2^+2Fc^2^)/3'
_refine_ls_weighting_scheme calc
_refine_ls_wR_factor_all 0.1557
_refine_ls_wR_factor_obs 0.1405
_reflns_number_observed 838
_reflns_number_total 855
_reflns_observed_criterion >2sigma(I)
_cod_data_source_file ic970065b_1.cif
_cod_data_source_block Ru(TPP)(NO)(ONO)
_cod_depositor_comments
;
The following automatic conversions were performed:

'_refine_ls_weighting_scheme' value 'calc
w=1/[\s^2^(Fo^2^)+(0.0460P)^2^+6.2657P] where P=(Fo^2^+2Fc^2^)/3' was
changed to 'calc'. New tag '_refine_ls_weighting_details' was
created. The value of the new tag was set to
'w=1/[\s^2^(Fo^2^)+(0.0460P)^2^+6.2657P] where P=(Fo^2^+2Fc^2^)/3'.

Automatic conversion script
Id: cif_fix_values 3143 2015-03-26 13:38:13Z robertas 
;
_cod_database_code 4323615

loop_
_symmetry_equiv_pos_as_xyz
'x, y, z'
'-x, -y, z'
'-y, x, z'
'y, -x, z'
'x+1/2, y+1/2, z+1/2'
'-x+1/2, -y+1/2, z+1/2'
'-y+1/2, x+1/2, z+1/2'
'y+1/2, -x+1/2, z+1/2'
'-x, -y, -z'
'x, y, -z'
'y, -x, -z'
'-y, x, -z'
'-x+1/2, -y+1/2, -z+1/2'
'x+1/2, y+1/2, -z+1/2'
'y+1/2, -x+1/2, -z+1/2'
'-y+1/2, x+1/2, -z+1/2'

loop_
_atom_site_aniso_label
_atom_site_aniso_U_11
_atom_site_aniso_U_22
_atom_site_aniso_U_33
_atom_site_aniso_U_23
_atom_site_aniso_U_13
_atom_site_aniso_U_12
Ru1 0.0460(5) 0.0460(5) 0.0515(7) 0.000 0.000 0.000
N1 0.052(3) 0.048(3) 0.069(4) 0.000 0.000 0.000(2)
C1 0.052(4) 0.057(4) 0.070(5) 0.000 0.000 -0.007(3)
C2 0.051(4) 0.060(5) 0.088(6) 0.000 0.000 -0.007(3)
C3 0.046(4) 0.071(5) 0.093(6) 0.000 0.000 0.003(4)
C4 0.046(4) 0.060(4) 0.072(5) 0.000 0.000 0.000(3)
C5 0.056(4) 0.049(4) 0.076(5) 0.000 0.000 -0.007(3)
C6 0.054(4) 0.051(4) 0.087(6) 0.000 0.000 -0.003(3)
C7 0.115(6) 0.076(4) 0.110(6) -0.001(4) -0.006(5) -0.034(4)
C8 0.115(6) 0.079(5) 0.138(8) -0.023(5) -0.013(5) -0.036(4)
C9 0.072(6) 0.049(5) 0.170(12) 0.000 0.000 -0.013(4)

loop_
_atom_site_label
_atom_site_type_symbol
_atom_site_fract_x
_atom_site_fract_y
_atom_site_fract_z
_atom_site_U_iso_or_equiv
_atom_site_thermal_displace_type
_atom_site_occupancy
_atom_site_calc_flag
_atom_site_refinement_flags
_atom_site_disorder_group
Ru1 Ru 0.0000 0.0000 0.0000 0.0478(4) Uani 1 d SD .
N1 N -0.1444(4) -0.0401(4) 0.0000 0.0560(14) Uani 1 d S .
C1 C -0.1802(5) -0.1345(5) 0.0000 0.060(2) Uani 1 d S .
C2 C -0.2844(5) -0.1297(6) 0.0000 0.067(2) Uani 1 d S .
H2 H -0.3271(5) -0.1828(6) 0.0000 0.043(16) Uiso 1 calc SR .
C3 C -0.3098(6) -0.0355(6) 0.0000 0.070(2) Uani 1 d S .
H3 H -0.3737(6) -0.0117(6) 0.0000 0.066(21) Uiso 1 calc SR .
C4 C -0.2236(5) 0.0226(5) 0.0000 0.059(2) Uani 1 d S .
C5 C -0.1241(5) -0.2188(5) 0.0000 0.060(2) Uani 1 d S .
C6 C -0.1789(5) -0.3139(5) 0.0000 0.064(2) Uani 1 d S .
C7 C -0.2048(6) -0.3591(5) -0.1190(9) 0.100(2) Uani 1 d . .
H7 H -0.1869(6) -0.3312(5) -0.2020(9) 0.085(20) Uiso 1 calc R .
C8 C -0.2572(6) -0.4455(5) -0.1181(10) 0.111(3) Uani 1 d . .
H8 H -0.2746(6) -0.4748(5) -0.2004(10) 0.111(25) Uiso 1 calc R .
C9 C -0.2834(7) -0.4878(7) 0.0000 0.097(3) Uani 1 d S .
H9 H -0.3192(7) -0.5458(7) 0.0000 0.112(34) Uiso 1 calc SR .
N2 N 0.0000 0.0000 0.1760(18) 0.113(19) Uiso 0.50 d SPD .
O1 O 0.0000 0.0000 0.2899(21) 0.097(6) Uiso 0.50 d SPD .
O2 O 0.0000 0.0000 0.1939(16) 0.050(6) Uiso 0.50 d SPD .
N3 N 0.0498(28) -0.0285(36) 0.2806(28) 0.082(12) Uiso 0.13 d PD .
O3 O 0.0000 0.0000 0.3777(42) 0.198(15) Uiso 0.50 d SPD .

loop_
_atom_type_symbol
_atom_type_description
_atom_type_scat_dispersion_real
_atom_type_scat_dispersion_imag
_atom_type_scat_source
C C 0.0033 0.0016 'International Tables Vol C Tables 4.2.6.8 and 6.1.1.4'
H H 0.0000 0.0000 'International Tables Vol C Tables 4.2.6.8 and 6.1.1.4'
N N 0.0061 0.0033 'International Tables Vol C Tables 4.2.6.8 and 6.1.1.4'
O O 0.0106 0.0060 'International Tables Vol C Tables 4.2.6.8 and 6.1.1.4'
Ru Ru -1.2594 0.8363 'International Tables Vol C Tables 4.2.6.8 and 6.1.1.4'

loop_
_geom_angle_atom_site_label_1
_geom_angle_atom_site_label_2
_geom_angle_atom_site_label_3
_geom_angle
_geom_angle_site_symmetry_1
_geom_angle_site_symmetry_3
_geom_angle_publ_flag
N2 Ru1 N2 180.0 9 . ?
N2 Ru1 O2 180.0 9 . ?
N2 Ru1 O2 0.0 . . ?
N2 Ru1 O2 0.0 9 9 ?
N2 Ru1 O2 180.0 . 9 ?
O2 Ru1 O2 180.0 . 9 ?
N2 Ru1 N1 90.0 9 3 ?
N2 Ru1 N1 90.0 . 3 ?
O2 Ru1 N1 90.0 . 3 ?
O2 Ru1 N1 90.0 9 3 ?
N2 Ru1 N1 90.0 9 . ?
N2 Ru1 N1 90.0 . . ?
O2 Ru1 N1 90.0 . . ?
O2 Ru1 N1 90.0 9 . ?
N1 Ru1 N1 90.0 3 . ?
N2 Ru1 N1 90.0 9 9 ?
N2 Ru1 N1 90.0 . 9 ?
O2 Ru1 N1 90.0 . 9 ?
O2 Ru1 N1 90.0 9 9 ?
N1 Ru1 N1 90.0 3 9 ?
N1 Ru1 N1 180.0 . 9 ?
N2 Ru1 N1 90.0 9 11 ?
N2 Ru1 N1 90.0 . 11 ?
O2 Ru1 N1 90.0 . 11 ?
O2 Ru1 N1 90.0 9 11 ?
N1 Ru1 N1 180.0 3 11 ?
N1 Ru1 N1 90.0 . 11 ?
N1 Ru1 N1 90.0 9 11 ?
C1 N1 C4 107.6(6) . . ?
C1 N1 Ru1 126.3(5) . . ?
C4 N1 Ru1 126.1(5) . . ?
N1 C1 C5 125.6(6) . . ?
N1 C1 C2 108.1(6) . . ?
C5 C1 C2 126.3(7) . . ?
C3 C2 C1 107.7(7) . . ?
C3 C2 H2 126.1(4) . . ?
C1 C2 H2 126.1(4) . . ?
C2 C3 C4 108.9(7) . . ?
C2 C3 H3 125.6(4) . . ?
C4 C3 H3 125.6(4) . . ?
N1 C4 C5 125.6(6) . 11 ?
N1 C4 C3 107.7(6) . . ?
C5 C4 C3 126.7(7) 11 . ?
C1 C5 C4 126.4(6) . 3 ?
C1 C5 C6 116.4(6) . . ?
C4 C5 C6 117.2(6) 3 . ?
C7 C6 C7 117.2(8) . 10 ?
C7 C6 C5 121.4(4) . . ?
C7 C6 C5 121.4(4) 10 . ?
C6 C7 C8 121.0(8) . . ?
C6 C7 H7 119.5(4) . . ?
C8 C7 H7 119.5(5) . . ?
C9 C8 C7 120.8(9) . . ?
C9 C8 H8 119.6(5) . . ?
C7 C8 H8 119.6(5) . . ?
C8 C9 C8 119.2(9) . 10 ?
C8 C9 H9 120.4(5) . . ?
C8 C9 H9 120.4(5) 10 . ?
O1 N2 N3 37.4(16) . 4 ?
O1 N2 N3 37.4(16) . 3 ?
N3 N2 N3 74.9(31) 4 3 ?
O1 N2 N3 37.4(16) . 2 ?
N3 N2 N3 50.9(19) 4 2 ?
N3 N2 N3 50.9(19) 3 2 ?
O1 N2 N3 37.4(16) . . ?
N3 N2 N3 50.9(19) 4 . ?
N3 N2 N3 50.9(19) 3 . ?
N3 N2 N3 74.9(31) 2 . ?
O1 N2 Ru1 180.000(2) . . ?
N3 N2 Ru1 142.6(16) 4 . ?
N3 N2 Ru1 142.6(16) 3 . ?
N3 N2 Ru1 142.6(16) 2 . ?
N3 N2 Ru1 142.6(16) . . ?
N3 O1 N3 166.7(46) 4 3 ?
N3 O1 N3 89.2(5) 4 2 ?
N3 O1 N3 89.2(5) 3 2 ?
N3 O1 N3 89.2(5) 4 . ?
N3 O1 N3 89.2(5) 3 . ?
N3 O1 N3 166.7(46) 2 . ?
N3 O1 O3 96.6(23) 4 . ?
N3 O1 O3 96.6(23) 3 . ?
N3 O1 O3 96.6(23) 2 . ?
N3 O1 O3 96.6(23) . . ?
N3 O1 O2 83.4(23) 4 . ?
N3 O1 O2 83.4(23) 3 . ?
N3 O1 O2 83.4(23) 2 . ?
N3 O1 O2 83.4(23) . . ?
O3 O1 O2 180.000(5) . . ?
N3 O1 N2 83.4(23) 4 . ?
N3 O1 N2 83.4(23) 3 . ?
N3 O1 N2 83.4(23) 2 . ?
N3 O1 N2 83.4(23) . . ?
O3 O1 N2 180.000(5) . . ?
O2 O1 N2 0.0 . . ?
O1 O2 N3 42.7(18) . 4 ?
O1 O2 N3 42.7(18) . 3 ?
N3 O2 N3 85.5(36) 4 3 ?
O1 O2 N3 42.7(18) . 2 ?
N3 O2 N3 57.3(21) 4 2 ?
N3 O2 N3 57.3(21) 3 2 ?
O1 O2 N3 42.7(18) . . ?
N3 O2 N3 57.3(21) 4 . ?
N3 O2 N3 57.3(21) 3 . ?
N3 O2 N3 85.5(35) 2 . ?
O1 O2 O3 0.000(2) . . ?
N3 O2 O3 42.7(18) 4 . ?
N3 O2 O3 42.7(18) 3 . ?
N3 O2 O3 42.7(18) 2 . ?
N3 O2 O3 42.7(18) . . ?
O1 O2 Ru1 180.000(2) . . ?
N3 O2 Ru1 137.3(18) 4 . ?
N3 O2 Ru1 137.3(18) 3 . ?
N3 O2 Ru1 137.3(18) 2 . ?
N3 O2 Ru1 137.3(18) . . ?
O3 O2 Ru1 180.000(2) . . ?
O1 N3 N3 45.4(3) . 3 ?
O1 N3 N3 45.4(3) . 4 ?
N3 N3 N3 89.998(4) 3 4 ?
O1 N3 O2 53.9(22) . . ?
N3 N3 O2 61.3(11) 3 . ?
N3 N3 O2 61.3(10) 4 . ?
O1 N3 O3 43.8(29) . . ?
N3 N3 O3 63.3(10) 3 . ?
N3 N3 O3 63.3(10) 4 . ?
O2 N3 O3 97.7(33) . . ?
O1 N3 N2 59.2(19) . . ?
N3 N3 N2 64.5(10) 3 . ?
N3 N3 N2 64.5(10) 4 . ?
O2 N3 N2 5.3(7) . . ?
O3 N3 N2 103.0(30) . . ?
O1 N3 N3 6.6(23) . 2 ?
N3 N3 N3 44.999(7) 3 2 ?
N3 N3 N3 44.999(3) 4 2 ?
O2 N3 N3 47.3(18) . 2 ?
O3 N3 N3 50.5(17) . 2 ?
N2 N3 N3 52.6(16) . 2 ?
O1 O3 N3 39.5(17) . 4 ?
O1 O3 N3 39.5(17) . 3 ?
N3 O3 N3 79.1(34) 4 3 ?
O1 O3 N3 39.5(17) . . ?
N3 O3 N3 53.5(21) 4 . ?
N3 O3 N3 53.5(21) 3 . ?
O1 O3 N3 39.5(17) . 2 ?
N3 O3 N3 53.5(21) 4 2 ?
N3 O3 N3 53.5(21) 3 2 ?
N3 O3 N3 79.1(34) . 2 ?
O1 O3 O2 0.000(2) . . ?
N3 O3 O2 39.5(17) 4 . ?
N3 O3 O2 39.5(17) 3 . ?
N3 O3 O2 39.5(17) . . ?
N3 O3 O2 39.5(17) 2 . ?

loop_
_geom_bond_atom_site_label_1
_geom_bond_atom_site_label_2
_geom_bond_distance
_geom_bond_site_symmetry_2
_geom_bond_publ_flag
Ru1 N2 1.72(2) 9 ?
Ru1 N2 1.72(2) . ?
Ru1 O2 1.90(2) . ?
Ru1 O2 1.90(2) 9 ?
Ru1 N1 2.047(5) 3 ?
Ru1 N1 2.047(5) . ?
Ru1 N1 2.047(5) 9 ?
Ru1 N1 2.047(5) 11 ?
N1 C1 1.378(9) . ?
N1 C4 1.379(9) . ?
C1 C5 1.382(10) . ?
C1 C2 1.424(10) . ?
C2 C3 1.332(11) . ?
C2 H2 0.93 . ?
C3 C4 1.419(10) . ?
C3 H3 0.93 . ?
C4 C5 1.388(10) 11 ?
C5 C4 1.388(10) 3 ?
C5 C6 1.499(10) . ?
C6 C7 1.366(8) . ?
C6 C7 1.366(8) 10 ?
C7 C8 1.380(9) . ?
C7 H7 0.93 . ?
C8 C9 1.341(9) . ?
C8 H8 0.93 . ?
C9 C8 1.341(9) 10 ?
C9 H9 0.93 . ?
N2 O1 1.12(2) . ?
N2 N3 1.29(3) 4 ?
N2 N3 1.29(3) 3 ?
N2 N3 1.29(3) 2 ?
N2 N3 1.29(3) . ?
O1 N3 0.79(3) 4 ?
O1 N3 0.79(3) 3 ?
O1 N3 0.79(3) 2 ?
O1 N3 0.79(3) . ?
O1 O3 0.86(4) . ?
O1 O2 0.94(2) . ?
O2 N3 1.16(2) 4 ?
O2 N3 1.16(2) 3 ?
O2 N3 1.16(2) 2 ?
O2 N3 1.16(2) . ?
O2 O3 1.80(4) . ?
N3 N3 1.11(4) 3 ?
N3 N3 1.11(4) 4 ?
N3 O3 1.23(2) . ?
N3 N3 1.57(6) 2 ?
O3 N3 1.23(2) 4 ?
O3 N3 1.23(2) 3 ?
O3 N3 1.23(2) 2 ?
